data_2219351
loop_
_publ_author_name
'Chen, Yuting'
'Yang, Hua'
'Li, Dacheng'
'Wang, Daqi'

_publ_section_title
;3,5-Dimethyl-1-(2-pyridylcarbonyl)-5-[(2-pyridylcarbonyl)hydrazino]-2-pyrazoline
 methanol hemisolvate
;
_journal_coeditor_code HB2780
_journal_issue 9
_journal_name_full 'Acta Crystallographica Section E'
_journal_page_first o1842
_journal_paper_doi 10.1107/S1600536808027335
_journal_volume 64
_journal_year 2008
_chemical_formula_iupac 'C17 H18 N6 O2, 0.5C H4 O'
_chemical_formula_moiety 'C17 H18 N6 O2, 0.5(C H4 O)'
_chemical_formula_sum 'C17.5 H20 N6 O2.5'
_chemical_formula_weight 354.40
_chemical_name_systematic
;
3,5-Dimethyl-1-(2-pyridylcarbonyl)-5-[(2-pyridylcarbonyl)hydrazino]-2-
pyrazoline methanol hemisolvate
;
_space_group_IT_number 2
_symmetry_cell_setting triclinic
_symmetry_space_group_name_Hall '-P 1'
_symmetry_space_group_name_H-M 'P -1'
_atom_sites_solution_hydrogens geom
_atom_sites_solution_primary direct
_atom_sites_solution_secondary difmap
_cell_angle_alpha 78.2210(10)
_cell_angle_beta 66.4140(10)
_cell_angle_gamma 86.477(2)
_cell_formula_units_Z 2
_cell_length_a 9.0111(12)
_cell_length_b 10.6406(17)
_cell_length_c 10.814(2)
_cell_measurement_reflns_used 1800
_cell_measurement_temperature 298(2)
_cell_measurement_theta_max 24.83
_cell_measurement_theta_min 2.47
_cell_volume 930.0(3)
_computing_cell_refinement 'SAINT (Siemens, 1996)'
_computing_data_collection 'SMART (Siemens, 1996)'
_computing_data_reduction 'SAINT (Siemens, 1996)'
_computing_molecular_graphics 'SHELXTL (Sheldrick, 2008)'
_computing_publication_material 'SHELXTL (Sheldrick, 2008)'
_computing_structure_refinement 'SHELXL97 (Sheldrick, 2008)'
_computing_structure_solution 'SHELXS97 (Sheldrick, 2008)'
_diffrn_ambient_temperature 298(2)
_diffrn_measured_fraction_theta_full 0.974
_diffrn_measured_fraction_theta_max 0.974
_diffrn_measurement_device_type 'Bruker SMART1000 CCD'
_diffrn_measurement_method \w
_diffrn_radiation_monochromator graphite
_diffrn_radiation_source 'fine-focus sealed tube'
_diffrn_radiation_type MoK\a
_diffrn_radiation_wavelength 0.71073
_diffrn_reflns_av_R_equivalents 0.0226
_diffrn_reflns_av_sigmaI/netI 0.0446
_diffrn_reflns_limit_h_max 10
_diffrn_reflns_limit_h_min -10
_diffrn_reflns_limit_k_max 7
_diffrn_reflns_limit_k_min -12
_diffrn_reflns_limit_l_max 12
_diffrn_reflns_limit_l_min -12
_diffrn_reflns_number 4781
_diffrn_reflns_theta_full 25.01
_diffrn_reflns_theta_max 25.01
_diffrn_reflns_theta_min 2.53
_exptl_absorpt_coefficient_mu 0.089
_exptl_absorpt_correction_T_max 0.960
_exptl_absorpt_correction_T_min 0.955
_exptl_absorpt_correction_type multi-scan
_exptl_absorpt_process_details '(SADABS; Sheldrick, 1996)'
_exptl_crystal_colour colourless
_exptl_crystal_density_diffrn 1.266
_exptl_crystal_density_method 'not measured'
_exptl_crystal_description block
_exptl_crystal_F_000 374
_exptl_crystal_size_max 0.53
_exptl_crystal_size_mid 0.48
_exptl_crystal_size_min 0.46
_refine_diff_density_max 0.838
_refine_diff_density_min -0.201
_refine_ls_extinction_method none
_refine_ls_goodness_of_fit_ref 1.000
_refine_ls_hydrogen_treatment constr
_refine_ls_matrix_type full
_refine_ls_number_parameters 245
_refine_ls_number_reflns 3189
_refine_ls_number_restraints 0
_refine_ls_restrained_S_all 1.000
_refine_ls_R_factor_all 0.0914
_refine_ls_R_factor_gt 0.0653
_refine_ls_shift/su_max 0.001
_refine_ls_shift/su_mean 0.000
_refine_ls_structure_factor_coef Fsqd
_refine_ls_weighting_details 'calc w=1/[\s^2^(Fo^2^)+(0.139P)^2^+0.2337P] where P=(Fo^2^+2Fc^2^)/3'
_refine_ls_weighting_scheme calc
_refine_ls_wR_factor_gt 0.1826
_refine_ls_wR_factor_ref 0.2163
_reflns_number_gt 2189
_reflns_number_total 3189
_reflns_threshold_expression I>2\s(I)
_cod_data_source_file hb2780.cif
_cod_data_source_block I
_cod_depositor_comments
;
The following automatic conversions were performed:
'_symmetry_cell_setting' value 'Triclinic' changed to 'triclinic'
according to '/home/saulius/struct/CIF-dictionaries/cif_core.dic'
dictionary named 'cif_core.dic' version 2.4.1 from 2010-06-29.

Automatic conversion script
Id: cif_fix_enum 1527 2010-12-29 10:47:43Z saulius 

The following automatic conversions were performed:

'_symmetry_cell_setting' value 'Triclinic' changed to 'triclinic'
according to /home/saulius/struct/CIF-dictionaries/cif_core.dic
dictionary named 'cif_core.dic' version 2.4.1 from 2010-06-29.

Automatic conversion script
Id: cif_fix_values 1715 2011-07-08 13:25:40Z adriana 
;
_cod_original_cell_volume 930.0(2)
_cod_original_formula_sum 'C17.50 H20 N6 O2.50'
_cod_database_code 2219351
_cod_database_fobs_code 2219351

loop_
_symmetry_equiv_pos_as_xyz
'x, y, z'
'-x, -y, -z'

loop_
_atom_site_type_symbol
_atom_site_label
_atom_site_fract_x
_atom_site_fract_y
_atom_site_fract_z
_atom_site_U_iso_or_equiv
_atom_site_adp_type
_atom_site_calc_flag
_atom_site_refinement_flags
_atom_site_occupancy
_atom_site_disorder_assembly
_atom_site_disorder_group
N N1 0.4874(3) 0.8072(2) 0.1320(2) 0.0433(6) Uani d . 1 . .
N N2 0.3319(3) 0.8492(2) 0.1473(2) 0.0466(6) Uani d . 1 C .
N N3 0.4382(3) 0.5456(2) 0.1581(2) 0.0433(6) Uani d . 1 . .
H H3 0.3688 0.5191 0.1298 0.052 Uiso d R 1 D .
N N4 0.5844(3) 0.6043(2) 0.0554(2) 0.0430(6) Uani d . 1 C .
H H4 0.6572 0.6046 0.0905 0.052 Uiso d R 1 . .
N N5 0.4085(4) 0.9947(2) 0.3280(3) 0.0636(8) Uani d . 1 . .
N N6 0.1726(3) 0.4050(2) 0.3258(2) 0.0508(6) Uani d . 1 . .
O O1 0.6856(3) 0.7836(2) 0.2105(2) 0.0618(6) Uani d . 1 . .
O O2 0.5370(3) 0.5115(2) 0.3232(2) 0.0665(7) Uani d . 1 . .
O O3 0.8469(9) 0.4142(7) 0.1517(8) 0.123(2) Uani d P 0.50 . .
H H3A 0.7709 0.4329 0.1284 0.185 Uiso calc PR 0.50 A 1
C C1 0.3048(3) 0.8290(3) 0.0467(3) 0.0457(7) Uani d . 1 . .
C C2 0.4392(4) 0.7663(3) -0.0514(3) 0.0493(7) Uani d . 1 C .
H H2A 0.4832 0.8217 -0.1416 0.059 Uiso calc R 1 B 1
H H2B 0.4026 0.6859 -0.0599 0.059 Uiso calc R 1 B 1
C C3 0.5665(3) 0.7430(2) 0.0119(3) 0.0425(6) Uani d . 1 C 1
C C4 0.1544(4) 0.8701(4) 0.0264(4) 0.0692(9) Uani d . 1 C 1
H H4A 0.0845 0.9090 0.1013 0.104 Uiso calc R 1 C 1
H H4B 0.1001 0.7967 0.0232 0.104 Uiso calc R 1 C 1
H H4C 0.1813 0.9311 -0.0586 0.104 Uiso calc R 1 C 1
C C5 0.7302(4) 0.8002(3) -0.0844(3) 0.0545(8) Uani d . 1 C 1
H H5A 0.7209 0.8906 -0.1139 0.082 Uiso calc R 1 C 1
H H5B 0.7718 0.7598 -0.1631 0.082 Uiso calc R 1 C 1
H H5C 0.8027 0.7866 -0.0379 0.082 Uiso calc R 1 C 1
C C6 0.5483(3) 0.8179(3) 0.2250(3) 0.0441(7) Uani d . 1 C 1
C C7 0.4413(3) 0.8700(3) 0.3491(3) 0.0461(7) Uani d . 1 C 1
C C8 0.3925(4) 0.7926(3) 0.4769(3) 0.0554(8) Uani d . 1 C 1
H H8 0.4203 0.7066 0.4874 0.066 Uiso calc R 1 C 1
C C9 0.3014(5) 0.8454(4) 0.5893(3) 0.0711(10) Uani d . 1 C 1
H H9 0.2640 0.7951 0.6774 0.085 Uiso calc R 1 C 1
C C10 0.2671(5) 0.9717(4) 0.5696(4) 0.0780(11) Uani d . 1 C 1
H H10 0.2066 1.0094 0.6444 0.094 Uiso calc R 1 C 1
C C11 0.3214(5) 1.0429(4) 0.4402(4) 0.0750(10) Uani d . 1 C 1
H H11 0.2969 1.1295 0.4287 0.090 Uiso calc R 1 C 1
C C12 0.4278(3) 0.4976(2) 0.2862(3) 0.0423(6) Uani d . 1 D 1
C C13 0.2742(3) 0.4273(2) 0.3813(3) 0.0407(6) Uani d . 1 D 1
C C14 0.2423(4) 0.3888(3) 0.5204(3) 0.0510(7) Uani d . 1 D 1
H H14 0.3164 0.4058 0.5552 0.061 Uiso calc R 1 D 1
C C15 0.0991(4) 0.3252(3) 0.6047(3) 0.0587(8) Uani d . 1 D 1
H H15 0.0736 0.2988 0.6985 0.070 Uiso calc R 1 D 1
C C16 -0.0062(4) 0.3010(3) 0.5495(3) 0.0639(9) Uani d . 1 D 1
H H16 -0.1035 0.2567 0.6048 0.077 Uiso calc R 1 D 1
C C17 0.0339(4) 0.3432(3) 0.4113(3) 0.0618(8) Uani d . 1 D 1
H H17 -0.0397 0.3278 0.3752 0.074 Uiso calc R 1 D 1
C C20 0.9726(6) 0.5000(5) 0.0745(5) 0.0401(12) Uani d P 0.50 . 1
H H20A 1.0622 0.4779 0.1024 0.048 Uiso calc PR 0.50 . 1
H H20B 0.9384 0.5854 0.0911 0.048 Uiso calc PR 0.50 . 1
H H20C 1.0000 0.5000 0.0000 0.048 Uiso d SR 1 . 1

loop_
_atom_site_aniso_label
_atom_site_aniso_U_11
_atom_site_aniso_U_22
_atom_site_aniso_U_33
_atom_site_aniso_U_12
_atom_site_aniso_U_13
_atom_site_aniso_U_23
N1 0.0482(13) 0.0436(13) 0.0418(12) 0.0024(10) -0.0199(10) -0.0125(10)
N2 0.0497(14) 0.0456(13) 0.0477(13) 0.0048(10) -0.0211(11) -0.0134(10)
N3 0.0463(13) 0.0437(13) 0.0415(12) -0.0045(10) -0.0194(10) -0.0062(10)
N4 0.0471(13) 0.0415(13) 0.0398(12) -0.0012(10) -0.0173(10) -0.0064(9)
N5 0.090(2) 0.0486(15) 0.0555(15) 0.0058(13) -0.0304(15) -0.0154(12)
N6 0.0494(14) 0.0605(15) 0.0429(13) -0.0054(11) -0.0184(11) -0.0088(11)
O1 0.0585(14) 0.0762(15) 0.0609(13) 0.0051(11) -0.0320(11) -0.0193(11)
O2 0.0690(14) 0.0827(16) 0.0538(12) -0.0232(12) -0.0345(11) 0.0024(11)
O3 0.113(5) 0.134(6) 0.111(5) -0.005(4) -0.041(4) -0.007(4)
C1 0.0533(16) 0.0413(15) 0.0450(15) 0.0001(12) -0.0241(13) -0.0042(12)
C2 0.0630(18) 0.0496(16) 0.0419(15) 0.0019(13) -0.0281(14) -0.0079(12)
C3 0.0530(16) 0.0407(15) 0.0357(13) 0.0007(12) -0.0186(12) -0.0094(11)
C4 0.065(2) 0.077(2) 0.074(2) 0.0058(17) -0.0385(19) -0.0120(18)
C5 0.0588(18) 0.0510(17) 0.0454(16) -0.0047(14) -0.0119(14) -0.0077(13)
C6 0.0533(17) 0.0404(15) 0.0443(15) -0.0027(12) -0.0254(13) -0.0069(12)
C7 0.0574(17) 0.0432(16) 0.0478(16) -0.0011(12) -0.0292(14) -0.0125(12)
C8 0.0680(19) 0.0529(17) 0.0497(17) -0.0040(14) -0.0277(15) -0.0092(14)
C9 0.084(2) 0.080(3) 0.0473(18) -0.0121(19) -0.0231(18) -0.0111(17)
C10 0.093(3) 0.084(3) 0.059(2) 0.007(2) -0.024(2) -0.036(2)
C11 0.100(3) 0.061(2) 0.067(2) 0.0109(19) -0.030(2) -0.0286(18)
C12 0.0486(15) 0.0418(15) 0.0406(14) 0.0003(11) -0.0209(13) -0.0101(12)
C13 0.0461(15) 0.0403(14) 0.0384(14) 0.0033(11) -0.0183(12) -0.0108(11)
C14 0.0580(18) 0.0562(18) 0.0411(15) 0.0010(14) -0.0223(14) -0.0089(13)
C15 0.0604(19) 0.066(2) 0.0420(16) -0.0015(15) -0.0142(15) -0.0052(14)
C16 0.0520(18) 0.074(2) 0.0525(18) -0.0037(15) -0.0081(15) -0.0099(16)
C17 0.0517(18) 0.078(2) 0.0546(18) -0.0080(15) -0.0206(16) -0.0092(16)
C20 0.025(2) 0.060(3) 0.033(2) 0.003(2) -0.015(2) 0.001(2)

loop_
_atom_type_symbol
_atom_type_description
_atom_type_scat_dispersion_real
_atom_type_scat_dispersion_imag
_atom_type_scat_source
C C 0.0033 0.0016 'International Tables Vol C Tables 4.2.6.8 and 6.1.1.4'
H H 0.0000 0.0000 'International Tables Vol C Tables 4.2.6.8 and 6.1.1.4'
N N 0.0061 0.0033 'International Tables Vol C Tables 4.2.6.8 and 6.1.1.4'
O O 0.0106 0.0060 'International Tables Vol C Tables 4.2.6.8 and 6.1.1.4'

loop_
_geom_angle_atom_site_label_1
_geom_angle_atom_site_label_2
_geom_angle_atom_site_label_3
_geom_angle
_geom_angle_publ_flag
C6 N1 N2 121.2(2) n
C6 N1 C3 125.9(2) n
N2 N1 C3 112.7(2) n
C1 N2 N1 108.6(2) n
C12 N3 N4 120.4(2) n
C12 N3 H3 119.6 ?
N4 N3 H3 117.0 ?
N3 N4 C3 111.8(2) n
N3 N4 H4 110.0 ?
C3 N4 H4 101.3 ?
C7 N5 C11 116.4(3) ?
C17 N6 C13 116.6(2) ?
C20 O3 H3A 109.5 ?
N2 C1 C2 114.1(2) ?
N2 C1 C4 122.5(3) ?
C2 C1 C4 123.3(3) ?
C1 C2 C3 104.4(2) ?
C1 C2 H2A 110.9 ?
C3 C2 H2A 110.9 ?
C1 C2 H2B 110.9 ?
C3 C2 H2B 110.9 ?
H2A C2 H2B 108.9 ?
N4 C3 N1 111.9(2) ?
N4 C3 C5 108.3(2) ?
N1 C3 C5 113.0(2) ?
N4 C3 C2 110.5(2) ?
N1 C3 C2 99.8(2) ?
C5 C3 C2 113.2(2) ?
C1 C4 H4A 109.5 ?
C1 C4 H4B 109.5 ?
H4A C4 H4B 109.5 ?
C1 C4 H4C 109.5 ?
H4A C4 H4C 109.5 ?
H4B C4 H4C 109.5 ?
C3 C5 H5A 109.5 ?
C3 C5 H5B 109.5 ?
H5A C5 H5B 109.5 ?
C3 C5 H5C 109.5 ?
H5A C5 H5C 109.5 ?
H5B C5 H5C 109.5 ?
O1 C6 N1 121.3(3) ?
O1 C6 C7 120.7(2) ?
N1 C6 C7 118.0(2) ?
N5 C7 C8 123.5(3) ?
N5 C7 C6 116.5(2) ?
C8 C7 C6 119.7(3) ?
C7 C8 C9 118.2(3) ?
C7 C8 H8 120.9 ?
C9 C8 H8 120.9 ?
C10 C9 C8 118.9(3) ?
C10 C9 H9 120.5 ?
C8 C9 H9 120.5 ?
C9 C10 C11 119.5(3) ?
C9 C10 H10 120.2 ?
C11 C10 H10 120.2 ?
N5 C11 C10 123.4(3) ?
N5 C11 H11 118.3 ?
C10 C11 H11 118.3 ?
O2 C12 N3 122.5(3) ?
O2 C12 C13 122.0(2) ?
N3 C12 C13 115.5(2) ?
N6 C13 C14 123.4(3) ?
N6 C13 C12 116.6(2) ?
C14 C13 C12 120.1(2) ?
C15 C14 C13 118.3(3) ?
C15 C14 H14 120.9 ?
C13 C14 H14 120.9 ?
C14 C15 C16 119.1(3) ?
C14 C15 H15 120.4 ?
C16 C15 H15 120.4 ?
C15 C16 C17 119.0(3) ?
C15 C16 H16 120.5 ?
C17 C16 H16 120.5 ?
N6 C17 C16 123.6(3) ?
N6 C17 H17 118.2 ?
C16 C17 H17 118.2 ?
O3 C20 H20A 109.4 ?
O3 C20 H20B 109.4 ?
H20A C20 H20B 108.0 ?
O3 C20 H20C 111.3 ?
H20A C20 H20C 109.4 ?
H20B C20 H20C 109.4 ?

loop_
_geom_bond_atom_site_label_1
_geom_bond_atom_site_label_2
_geom_bond_distance
_geom_bond_publ_flag
N1 C6 1.350(3) n
N1 N2 1.399(3) n
N1 C3 1.492(3) n
N2 C1 1.266(3) n
N3 C12 1.343(3) n
N3 N4 1.417(3) n
N3 H3 0.8800 ?
N4 C3 1.473(3) ?
N4 H4 0.8802 ?
N5 C7 1.336(4) ?
N5 C11 1.339(4) ?
N6 C17 1.333(4) ?
N6 C13 1.334(3) ?
O1 C6 1.225(3) n
O2 C12 1.227(3) n
O3 C20 1.368(9) ?
O3 H3A 0.8200 ?
C1 C2 1.483(4) ?
C1 C4 1.484(4) ?
C2 C3 1.539(4) ?
C2 H2A 0.9700 ?
C2 H2B 0.9700 ?
C3 C5 1.501(4) ?
C4 H4A 0.9600 ?
C4 H4B 0.9600 ?
C4 H4C 0.9600 ?
C5 H5A 0.9600 ?
C5 H5B 0.9600 ?
C5 H5C 0.9600 ?
C6 C7 1.497(4) ?
C7 C8 1.369(4) ?
C8 C9 1.375(5) ?
C8 H8 0.9300 ?
C9 C10 1.354(5) ?
C9 H9 0.9300 ?
C10 C11 1.355(5) ?
C10 H10 0.9300 ?
C11 H11 0.9300 ?
C12 C13 1.486(4) ?
C13 C14 1.388(4) ?
C14 C15 1.367(4) ?
C14 H14 0.9300 ?
C15 C16 1.367(5) ?
C15 H15 0.9300 ?
C16 C17 1.371(5) ?
C16 H16 0.9300 ?
C17 H17 0.9300 ?
C20 H20A 0.9700 ?
C20 H20B 0.9700 ?
C20 H20C 0.7426 ?

loop_
_geom_hbond_atom_site_label_D
_geom_hbond_atom_site_label_H
_geom_hbond_atom_site_label_A
_geom_hbond_site_symmetry_A
_geom_hbond_distance_DH
_geom_hbond_distance_HA
_geom_hbond_distance_DA
_geom_hbond_angle_DHA
N3 H3 N6 . 0.88 2.30 2.667(3) 105
N3 H3 N4 2_665 0.88 2.50 3.136(3) 130
N4 H4 O1 . 0.88 2.59 3.167(3) 124
N4 H4 O2 . 0.88 2.33 2.727(3) 108
O3 H3A O2 . 0.82 2.56 2.932(9) 109
O3 H3A N4 . 0.82 2.62 3.361(9) 151

loop_
_geom_torsion_atom_site_label_1
_geom_torsion_atom_site_label_2
_geom_torsion_atom_site_label_3
_geom_torsion_atom_site_label_4
_geom_torsion
C6 N1 N2 C1 179.7(2)
C3 N1 N2 C1 -4.8(3)
C12 N3 N4 C3 -113.3(3)
N1 N2 C1 C2 1.4(3)
N1 N2 C1 C4 -176.0(3)
N2 C1 C2 C3 2.2(3)
C4 C1 C2 C3 179.6(3)
N3 N4 C3 N1 48.5(3)
N3 N4 C3 C5 173.7(2)
N3 N4 C3 C2 -61.7(3)
C6 N1 C3 N4 64.0(3)
N2 N1 C3 N4 -111.2(2)
C6 N1 C3 C5 -58.5(3)
N2 N1 C3 C5 126.3(2)
C6 N1 C3 C2 -179.0(2)
N2 N1 C3 C2 5.7(3)
C1 C2 C3 N4 113.4(2)
C1 C2 C3 N1 -4.5(3)
C1 C2 C3 C5 -124.8(2)
N2 N1 C6 O1 -178.5(2)
C3 N1 C6 O1 6.6(4)
N2 N1 C6 C7 3.0(4)
C3 N1 C6 C7 -171.8(2)
C11 N5 C7 C8 -0.8(5)
C11 N5 C7 C6 -175.8(3)
O1 C6 C7 N5 111.1(3)
N1 C6 C7 N5 -70.4(3)
O1 C6 C7 C8 -64.1(4)
N1 C6 C7 C8 114.4(3)
N5 C7 C8 C9 1.7(5)
C6 C7 C8 C9 176.6(3)
C7 C8 C9 C10 -1.6(5)
C8 C9 C10 C11 0.7(6)
C7 N5 C11 C10 -0.2(6)
C9 C10 C11 N5 0.2(6)
N4 N3 C12 O2 6.3(4)
N4 N3 C12 C13 -174.3(2)
C17 N6 C13 C14 0.4(4)
C17 N6 C13 C12 -179.3(3)
O2 C12 C13 N6 -172.3(3)
N3 C12 C13 N6 8.3(4)
O2 C12 C13 C14 8.0(4)
N3 C12 C13 C14 -171.4(2)
N6 C13 C14 C15 -0.2(4)
C12 C13 C14 C15 179.5(3)
C13 C14 C15 C16 0.5(5)
C14 C15 C16 C17 -1.1(5)
C13 N6 C17 C16 -1.0(5)
C15 C16 C17 N6 1.3(5)
